data_1514748
loop_
_publ_author_name
'Xuan, Weimin'
'Ye, Chengcheng'
'Zhang, Mengni'
'Chen, Zhijie'
'Cui, Yong'

_publ_section_title
;
 A chiral porous metallosalan-organic framework containing titanium-oxo
 clusters for enantioselective catalytic sulfoxidation
;
_journal_issue 8
_journal_name_full 'Chemical Science'
_journal_page_first 3154
_journal_paper_doi 10.1039/c3sc50487e
_journal_volume 4
_journal_year 2013
_chemical_formula_sum 'C160 H178 Cd3 N14 O27 Ti4'
_chemical_formula_weight 3257.96
_chemical_name_systematic
;
?
;
_space_group_IT_number 177
_symmetry_cell_setting hexagonal
_symmetry_space_group_name_Hall 'P 6 2'
_symmetry_space_group_name_H-M 'P 6 2 2'
_atom_sites_solution_hydrogens geom
_atom_sites_solution_primary direct
_atom_sites_solution_secondary difmap
_audit_creation_method SHELXL-97
_cell_angle_alpha 90.00
_cell_angle_beta 90.00
_cell_angle_gamma 120.00
_cell_formula_units_Z 4
_cell_length_a 32.0273(3)
_cell_length_b 32.0273(3)
_cell_length_c 29.1427(7)
_cell_measurement_reflns_used 10155
_cell_measurement_temperature 123(2)
_cell_measurement_theta_max 53.99
_cell_measurement_theta_min 1.59
_cell_volume 25888.2(7)
_computing_cell_refinement 'SAINT (Bruker, 1999)'
_computing_data_collection 'SMART (Bruker, 1997)'
_computing_data_reduction SAINT
_computing_molecular_graphics 'SHELXTL-PLUS (Sheldrick, 1990)'
_computing_publication_material SHELXL-97
_computing_structure_refinement 'SHELXL-97 (Sheldrick, 1997)'
_computing_structure_solution 'SHELXS-97 (Sheldrick, 1990)'
_diffrn_ambient_temperature 123(2)
_diffrn_measured_fraction_theta_full 0.970
_diffrn_measured_fraction_theta_max 0.970
_diffrn_radiation_monochromator graphite
_diffrn_radiation_source 'fine-focus sealed tube'
_diffrn_radiation_type CuK\a
_diffrn_radiation_wavelength 1.54178
_diffrn_reflns_av_R_equivalents 0.2486
_diffrn_reflns_av_sigmaI/netI 0.0940
_diffrn_reflns_limit_h_max 33
_diffrn_reflns_limit_h_min -33
_diffrn_reflns_limit_k_max 32
_diffrn_reflns_limit_k_min -31
_diffrn_reflns_limit_l_max 28
_diffrn_reflns_limit_l_min -30
_diffrn_reflns_number 68827
_diffrn_reflns_theta_full 53.99
_diffrn_reflns_theta_max 53.99
_diffrn_reflns_theta_min 1.59
_exptl_absorpt_coefficient_mu 3.295
_exptl_absorpt_correction_T_max 0.80
_exptl_absorpt_correction_T_min 0.79
_exptl_absorpt_correction_type multi-scan
_exptl_absorpt_process_details 'SADABS (Sheldrick, 1996)'
_exptl_crystal_colour yellow
_exptl_crystal_density_diffrn 0.836
_exptl_crystal_density_method 'not measured'
_exptl_crystal_description block
_exptl_crystal_F_000 6736
_exptl_crystal_size_max 0.08
_exptl_crystal_size_mid 0.08
_exptl_crystal_size_min 0.07
_refine_diff_density_max 1.354
_refine_diff_density_min -0.568
_refine_diff_density_rms 0.081
_refine_ls_abs_structure_details 'Flack H D (1983), Acta Cryst. A39, 876-881'
_refine_ls_abs_structure_Flack 0.122(18)
_refine_ls_extinction_method none
_refine_ls_goodness_of_fit_ref 1.155
_refine_ls_hydrogen_treatment constr
_refine_ls_matrix_type full
_refine_ls_number_parameters 563
_refine_ls_number_reflns 10155
_refine_ls_number_restraints 1208
_refine_ls_restrained_S_all 1.142
_refine_ls_R_factor_all 0.1267
_refine_ls_R_factor_gt 0.0966
_refine_ls_shift/su_max 0.000
_refine_ls_shift/su_mean 0.000
_refine_ls_structure_factor_coef Fsqd
_refine_ls_weighting_details 'calc w=1/[\s^2^(Fo^2^)+(0.1000P)^2^+0.0000P] where P=(Fo^2^+2Fc^2^)/3'
_refine_ls_weighting_scheme calc
_refine_ls_wR_factor_gt 0.2253
_refine_ls_wR_factor_ref 0.2452
_reflns_number_gt 6600
_reflns_number_total 10155
_reflns_threshold_expression >2sigma(I)
_cod_data_source_file c3sc50487e.txt
_cod_data_source_block 1
_cod_depositor_comments
;
The following automatic conversions were performed:

'_symmetry_cell_setting' value 'Hexagonal' changed to 'hexagonal'
according to
/usr/data/users/saulius/automatic-downloads/retrospective/RSC/lib/dictionaries/cif_core.dic
dictionary named 'cif_core.dic' version 2.4.2 from
2011-04-26.

'_exptl_absorpt_correction_type' value 'Multi-scan'
changed to 'multi-scan' according to
/usr/data/users/saulius/automatic-downloads/retrospective/RSC/lib/dictionaries/cif_core.dic
dictionary named 'cif_core.dic' version 2.4.2 from 2011-04-26.

Automatic conversion script
Id: cif_fix_values 2281 2013-09-26 08:29:07Z andrius 
;
_cod_original_cell_volume 25888.1(7)
_cod_original_sg_symbol_H-M P622
_cod_database_code 1514748

loop_
_symmetry_equiv_pos_as_xyz
'x, y, z'
'x-y, x, z'
'-y, x-y, z'
'-x, -y, z'
'-x+y, -x, z'
'y, -x+y, z'
'x-y, -y, -z'
'-x, -x+y, -z'
'y, x, -z'
'-y, -x, -z'
'-x+y, y, -z'
'x, x-y, -z'

loop_
_atom_site_label
_atom_site_type_symbol
_atom_site_fract_x
_atom_site_fract_y
_atom_site_fract_z
_atom_site_U_iso_or_equiv
_atom_site_adp_type
_atom_site_occupancy
_atom_site_symmetry_multiplicity
_atom_site_calc_flag
_atom_site_refinement_flags
_atom_site_disorder_assembly
_atom_site_disorder_group
Ti1 Ti 0.62484(7) 0.22798(7) 0.25666(10) 0.1019(7) Uani 1 1 d U . .
Ti2 Ti 0.6667 0.3333 0.2541(2) 0.1021(11) Uani 1 3 d SU . .
Cd1 Cd 0.18182(2) 0.00904(2) 0.25001(3) 0.0791(3) Uani 1 1 d DU . .
O1 O 0.5670(3) 0.1744(3) 0.2306(3) 0.111(3) Uani 1 1 d DU . .
O2 O 0.6799(2) 0.2260(2) 0.2315(2) 0.109(3) Uani 1 1 d DU . .
O3 O 0.1780(4) 0.0597(3) 0.1937(3) 0.098(2) Uani 1 1 d DU . .
O4 O 0.1830(4) -0.0026(3) 0.1672(2) 0.101(2) Uani 1 1 d DU . .
O5 O 0.1754(5) 0.0595(4) 0.3046(3) 0.125(3) Uani 1 1 d DU . .
O6 O 0.1955(4) 0.0098(4) 0.3323(3) 0.118(3) Uani 1 1 d DU . .
O7 O 0.0999(2) -0.0371(3) 0.2488(4) 0.115(2) Uani 1 1 d U . .
O8 O 0.6252(3) 0.2760(3) 0.2215(3) 0.105(2) Uani 1 1 d U . .
O9 O 0.6688(3) 0.2830(3) 0.2972(3) 0.100(2) Uani 1 1 d U . .
N1 N 0.5724(3) 0.2214(3) 0.3074(4) 0.104(2) Uani 1 1 d DU . .
N3 N 0.6302(3) 0.1786(3) 0.3115(4) 0.104(2) Uani 1 1 d DU . .
C1 C 0.5602(4) 0.1803(5) 0.3422(4) 0.112(3) Uani 1 1 d DU . .
H1A H 0.5385 0.1492 0.3262 0.135 Uiso 1 1 calc R . .
C2 C 0.6059(4) 0.1802(4) 0.3539(4) 0.113(3) Uani 1 1 d DU . .
H2A H 0.6278 0.2116 0.3694 0.136 Uiso 1 1 calc RD . .
C3 C 0.5962(6) 0.1391(6) 0.3888(5) 0.142(5) Uani 1 1 d DU . .
H3A H 0.5753 0.1074 0.3743 0.171 Uiso 1 1 calc R . .
H3B H 0.6271 0.1411 0.3971 0.171 Uiso 1 1 calc R . .
C4 C 0.5714(6) 0.1436(8) 0.4329(5) 0.179(6) Uani 1 1 d DU . .
H4A H 0.5928 0.1745 0.4486 0.215 Uiso 1 1 calc R . .
H4B H 0.5647 0.1169 0.4543 0.215 Uiso 1 1 calc R . .
C5 C 0.5229(6) 0.1413(8) 0.4187(7) 0.182(7) Uani 1 1 d DU . .
H5A H 0.5011 0.1098 0.4042 0.219 Uiso 1 1 calc R . .
H5B H 0.5067 0.1445 0.4463 0.219 Uiso 1 1 calc R . .
C6 C 0.5333(6) 0.1824(6) 0.3846(5) 0.158(5) Uani 1 1 d DU . .
H6A H 0.5025 0.1799 0.3751 0.189 Uiso 1 1 calc R . .
H6B H 0.5529 0.2138 0.4001 0.189 Uiso 1 1 calc R . .
C7 C 0.5302(4) 0.2181(4) 0.2889(4) 0.105(3) Uani 1 1 d DU . .
H7A H 0.5396 0.2479 0.2711 0.126 Uiso 1 1 calc R . .
H7B H 0.5097 0.2174 0.3147 0.126 Uiso 1 1 calc R . .
C8 C 0.5005(2) 0.1764(2) 0.2588(2) 0.101(3) Uani 1 1 d GDU . .
C9 C 0.52083(17) 0.1578(2) 0.2288(3) 0.105(4) Uani 1 1 d GDU . .
C10 C 0.4914(2) 0.1194(3) 0.2004(3) 0.115(4) Uani 1 1 d GDU . .
C11 C 0.4417(2) 0.0996(2) 0.2019(3) 0.119(5) Uani 1 1 d GDU . .
H11A H 0.4216 0.0733 0.1824 0.143 Uiso 1 1 calc R . .
C12 C 0.42134(17) 0.1182(3) 0.2319(3) 0.100(4) Uani 1 1 d GDU . .
C13 C 0.4508(2) 0.1566(2) 0.2603(2) 0.096(3) Uani 1 1 d GDU . .
H13A H 0.4369 0.1694 0.2808 0.116 Uiso 1 1 calc R . .
N2 N 0.26784(18) 0.0538(3) 0.2413(3) 0.097(2) Uani 1 1 d GDU . .
C14 C 0.2971(2) 0.0782(3) 0.2785(3) 0.108(4) Uani 1 1 d GDU . .
H14A H 0.2830 0.0807 0.3064 0.130 Uiso 1 1 calc R . .
C15 C 0.3468(2) 0.0991(3) 0.2750(3) 0.120(5) Uani 1 1 d GDU . .
H15A H 0.3668 0.1158 0.3004 0.145 Uiso 1 1 calc R . .
C16 C 0.36736(18) 0.0955(3) 0.2342(3) 0.102(3) Uani 1 1 d GDU . .
C17 C 0.3381(3) 0.0711(3) 0.1970(2) 0.145(6) Uani 1 1 d GDU . .
H17A H 0.3522 0.0686 0.1692 0.174 Uiso 1 1 calc R . .
C18 C 0.2884(3) 0.0502(3) 0.2005(3) 0.121(4) Uani 1 1 d GDU . .
H18A H 0.2684 0.0335 0.1751 0.146 Uiso 1 1 calc R . .
C19 C 0.5149(4) 0.1002(4) 0.1659(4) 0.117(4) Uani 1 1 d DU . .
C20 C 0.5468(5) 0.0838(4) 0.1897(5) 0.126(4) Uani 1 1 d DU . .
H20A H 0.5709 0.1102 0.2086 0.189 Uiso 1 1 calc R . .
H20B H 0.5632 0.0749 0.1665 0.189 Uiso 1 1 calc R . .
H20C H 0.5269 0.0559 0.2092 0.189 Uiso 1 1 calc R . .
C21 C 0.5445(5) 0.1414(5) 0.1307(5) 0.114(4) Uani 1 1 d DU . .
H21A H 0.5696 0.1697 0.1469 0.171 Uiso 1 1 calc R . .
H21B H 0.5229 0.1501 0.1148 0.171 Uiso 1 1 calc R . .
H21C H 0.5596 0.1303 0.1082 0.171 Uiso 1 1 calc R . .
C22 C 0.4774(4) 0.0579(5) 0.1362(6) 0.137(5) Uani 1 1 d DU . .
H22A H 0.4562 0.0675 0.1210 0.206 Uiso 1 1 calc R . .
H22B H 0.4581 0.0299 0.1559 0.206 Uiso 1 1 calc R . .
H22C H 0.4941 0.0495 0.1130 0.206 Uiso 1 1 calc R . .
C23 C 0.6785(3) 0.1885(4) 0.3202(4) 0.111(3) Uani 1 1 d DU . .
H23A H 0.6776 0.1665 0.3445 0.134 Uiso 1 1 calc R . .
H23B H 0.6980 0.2219 0.3316 0.134 Uiso 1 1 calc R . .
C24 C 0.70267(19) 0.1824(2) 0.27816(17) 0.108(3) Uani 1 1 d GDU . .
C25 C 0.70195(16) 0.20206(17) 0.23583(19) 0.095(3) Uani 1 1 d GDU . .
C26 C 0.7249(2) 0.19547(19) 0.19832(17) 0.101(3) Uani 1 1 d GDU . .
C27 C 0.7485(2) 0.1693(2) 0.20315(17) 0.110(4) Uani 1 1 d GDU . .
H27A H 0.7641 0.1648 0.1775 0.132 Uiso 1 1 calc R . .
C28 C 0.74919(18) 0.14963(17) 0.24548(18) 0.109(3) Uani 1 1 d GDU . .
C29 C 0.7263(2) 0.15622(19) 0.28299(16) 0.128(5) Uani 1 1 d GDU . .
H29A H 0.7268 0.1428 0.3119 0.154 Uiso 1 1 calc R . .
N4 N 0.8209(3) 0.0690(3) 0.2602(3) 0.152(5) Uani 1 1 d GDU . .
C30 C 0.7709(3) 0.0459(3) 0.2623(3) 0.267(10) Uani 1 1 d GDU . .
H30A H 0.7527 0.0120 0.2670 0.321 Uiso 1 1 calc R . .
C31 C 0.7475(3) 0.0723(2) 0.2575(3) 0.256(9) Uani 1 1 d GDU . .
H31A H 0.7133 0.0565 0.2589 0.307 Uiso 1 1 calc R . .
C32 C 0.7741(2) 0.1218(2) 0.2506(2) 0.130(4) Uani 1 1 d GDU . .
C33 C 0.8241(2) 0.1450(3) 0.2485(2) 0.249(9) Uani 1 1 d GDU . .
H33A H 0.8423 0.1788 0.2438 0.299 Uiso 1 1 calc R . .
C34 C 0.8475(3) 0.1186(3) 0.2533(2) 0.270(9) Uani 1 1 d GDU . .
H34A H 0.8817 0.1344 0.2519 0.323 Uiso 1 1 calc R . .
C35 C 0.7255(3) 0.2158(3) 0.1510(4) 0.108(3) Uani 1 1 d DU . .
C36 C 0.7616(6) 0.2116(6) 0.1182(5) 0.141(5) Uani 1 1 d DU . .
H36A H 0.7513 0.1775 0.1134 0.212 Uiso 1 1 calc R . .
H36B H 0.7939 0.2280 0.1318 0.212 Uiso 1 1 calc R . .
H36C H 0.7624 0.2266 0.0886 0.212 Uiso 1 1 calc R . .
C37 C 0.6746(4) 0.1909(5) 0.1305(6) 0.124(4) Uani 1 1 d DU . .
H37A H 0.6624 0.1561 0.1285 0.186 Uiso 1 1 calc R . .
H37B H 0.6757 0.2037 0.0997 0.186 Uiso 1 1 calc R . .
H37C H 0.6533 0.1968 0.1501 0.186 Uiso 1 1 calc R . .
C38 C 0.7438(5) 0.2708(4) 0.1552(5) 0.130(5) Uani 1 1 d DU . .
H38A H 0.7232 0.2758 0.1767 0.196 Uiso 1 1 calc R . .
H38B H 0.7427 0.2837 0.1251 0.196 Uiso 1 1 calc R . .
H38C H 0.7770 0.2874 0.1666 0.196 Uiso 1 1 calc R . .
C39 C 0.1830(4) 0.0366(4) 0.1613(3) 0.094(3) Uani 1 1 d DU . .
C40 C 0.1859(3) 0.0543(3) 0.11312(18) 0.100(4) Uani 1 1 d GDU . .
C41 C 0.1770(4) 0.0918(3) 0.1042(2) 0.120(4) Uani 1 1 d GDU . .
H41A H 0.1676 0.1052 0.1285 0.144 Uiso 1 1 calc R . .
C42 C 0.1819(4) 0.1097(3) 0.0599(2) 0.120(4) Uani 1 1 d GDU . .
H42A H 0.1758 0.1353 0.0538 0.144 Uiso 1 1 calc R . .
C43 C 0.1957(4) 0.0901(3) 0.02448(17) 0.118(5) Uani 1 1 d GDU . .
C44 C 0.2046(5) 0.0526(4) 0.0334(2) 0.140(5) Uani 1 1 d GDU . .
H44A H 0.2140 0.0392 0.0091 0.169 Uiso 1 1 calc R . .
C45 C 0.1997(4) 0.0347(3) 0.0777(3) 0.130(5) Uani 1 1 d GDU . .
H45A H 0.2057 0.0091 0.0837 0.156 Uiso 1 1 calc R . .
C46 C 0.1866(5) 0.0437(4) 0.3364(4) 0.116(4) Uani 1 1 d DU . .
C47 C 0.1868(4) 0.0596(3) 0.38477(18) 0.121(4) Uani 1 1 d GDU . .
C48 C 0.1639(5) 0.0851(4) 0.3969(2) 0.171(6) Uani 1 1 d GDU . .
H48A H 0.1478 0.0931 0.3742 0.206 Uiso 1 1 calc R . .
C49 C 0.1645(5) 0.0988(5) 0.4423(3) 0.175(7) Uani 1 1 d GDU . .
H49A H 0.1488 0.1163 0.4505 0.210 Uiso 1 1 calc R . .
C50 C 0.1881(5) 0.0871(4) 0.47547(18) 0.144(6) Uani 1 1 d GDU . .
C51 C 0.2110(4) 0.0616(4) 0.4633(2) 0.139(5) Uani 1 1 d GDU . .
H51A H 0.2271 0.0535 0.4860 0.167 Uiso 1 1 calc R . .
C52 C 0.2104(4) 0.0478(4) 0.4180(3) 0.116(4) Uani 1 1 d GDU . .
H52A H 0.2261 0.0304 0.4097 0.139 Uiso 1 1 calc R . .
N5 N 0.6573(14) 0.3245(17) 0.3948(6) 0.146(14) Uani 0.67 1 d PDU A -1
H5C H 0.6636 0.3507 0.3771 0.175 Uiso 0.67 1 calc PR A -1
H5D H 0.6265 0.3002 0.3884 0.175 Uiso 0.67 1 calc PR A -1
C53 C 0.6929(5) 0.3076(5) 0.3825(6) 0.126(5) Uani 1 1 d DU A -1
H53A H 0.6995 0.3117 0.3495 0.189 Uiso 1 1 calc R A -1
H53B H 0.6791 0.2736 0.3906 0.189 Uiso 1 1 calc RD A -1
H53C H 0.7231 0.3269 0.3995 0.189 Uiso 1 1 calc R A -1
C54 C 0.661(3) 0.338(2) 0.4453(8) 0.128(18) Uani 0.33 1 d PDU A -1
H54A H 0.6379 0.3496 0.4517 0.191 Uiso 0.33 1 calc PR A -1
H54B H 0.6934 0.3637 0.4524 0.191 Uiso 0.33 1 calc PR A -1
H54C H 0.6523 0.3098 0.4644 0.191 Uiso 0.33 1 calc PR A -1

loop_
_atom_site_aniso_label
_atom_site_aniso_U_11
_atom_site_aniso_U_22
_atom_site_aniso_U_33
_atom_site_aniso_U_23
_atom_site_aniso_U_13
_atom_site_aniso_U_12
Ti1 0.0634(11) 0.0594(11) 0.183(2) -0.0015(15) 0.0215(16) 0.0310(9)
Ti2 0.0585(11) 0.0585(11) 0.189(3) 0.000 0.000 0.0293(6)
Cd1 0.0740(4) 0.0689(4) 0.0970(4) -0.0063(6) 0.0003(6) 0.0377(3)
O1 0.069(4) 0.050(4) 0.205(8) -0.021(4) 0.021(4) 0.023(3)
O2 0.095(5) 0.087(5) 0.161(7) 0.012(4) 0.030(4) 0.057(4)
O3 0.115(6) 0.093(6) 0.094(4) -0.004(4) 0.005(5) 0.059(5)
O4 0.134(7) 0.092(6) 0.079(3) -0.019(4) -0.013(4) 0.059(6)
O5 0.208(10) 0.123(7) 0.094(4) -0.033(5) -0.030(6) 0.121(7)
O6 0.167(8) 0.123(8) 0.090(3) -0.010(4) -0.011(5) 0.092(7)
O7 0.059(3) 0.085(5) 0.180(6) 0.003(6) 0.004(5) 0.020(3)
O8 0.057(4) 0.072(4) 0.188(6) -0.003(4) 0.013(4) 0.034(4)
O9 0.065(4) 0.064(4) 0.172(6) 0.009(3) 0.026(4) 0.033(3)
N1 0.063(5) 0.060(5) 0.185(7) -0.021(4) 0.015(4) 0.027(4)
N3 0.083(5) 0.058(5) 0.168(6) 0.014(5) 0.044(5) 0.033(5)
C1 0.074(7) 0.070(7) 0.184(9) -0.013(6) 0.031(6) 0.029(6)
C2 0.092(7) 0.081(8) 0.157(8) 0.004(6) 0.023(6) 0.036(7)
C3 0.113(10) 0.141(12) 0.157(10) 0.039(8) 0.042(8) 0.050(9)
C4 0.134(12) 0.203(17) 0.177(11) 0.035(11) 0.063(10) 0.066(12)
C5 0.138(12) 0.171(15) 0.228(14) 0.044(11) 0.079(11) 0.070(13)
C6 0.123(11) 0.128(12) 0.211(12) 0.012(9) 0.074(10) 0.055(10)
C7 0.066(6) 0.066(7) 0.189(10) -0.013(6) 0.023(6) 0.038(5)
C8 0.059(4) 0.057(5) 0.179(10) 0.003(6) 0.015(5) 0.022(4)
C9 0.067(5) 0.059(6) 0.174(10) -0.005(5) 0.013(6) 0.019(5)
C10 0.063(5) 0.054(6) 0.211(11) -0.014(6) 0.030(6) 0.017(5)
C11 0.065(5) 0.061(7) 0.202(12) -0.031(7) 0.030(7) 0.009(6)
C12 0.075(5) 0.062(6) 0.172(11) -0.009(5) 0.013(5) 0.042(5)
C13 0.075(5) 0.057(6) 0.152(10) 0.001(5) 0.023(6) 0.029(5)
N2 0.084(4) 0.070(5) 0.134(7) -0.010(5) -0.011(4) 0.036(4)
C14 0.063(5) 0.073(8) 0.172(9) -0.049(7) -0.001(6) 0.022(6)
C15 0.069(5) 0.073(8) 0.203(11) -0.075(8) 0.002(6) 0.023(6)
C16 0.084(5) 0.089(8) 0.152(10) -0.002(6) 0.003(5) 0.058(6)
C17 0.083(6) 0.150(13) 0.166(11) -0.039(10) 0.019(6) 0.031(9)
C18 0.082(6) 0.120(11) 0.135(9) -0.017(8) -0.001(6) 0.030(8)
C19 0.075(7) 0.073(8) 0.192(11) -0.012(6) 0.022(6) 0.028(6)
C20 0.121(10) 0.051(7) 0.215(13) -0.018(7) 0.019(8) 0.051(7)
C21 0.086(9) 0.092(8) 0.157(10) -0.014(6) 0.012(7) 0.040(6)
C22 0.081(8) 0.087(8) 0.244(16) -0.045(9) 0.023(8) 0.042(6)
C23 0.106(8) 0.086(8) 0.146(8) 0.016(7) 0.022(6) 0.051(7)
C24 0.082(8) 0.080(8) 0.168(8) 0.023(7) 0.029(7) 0.046(6)
C25 0.070(7) 0.077(7) 0.141(7) 0.014(6) 0.021(6) 0.039(5)
C26 0.071(7) 0.075(7) 0.159(7) 0.014(6) 0.023(6) 0.038(6)
C27 0.095(9) 0.082(8) 0.163(9) 0.028(7) 0.040(8) 0.052(7)
C28 0.105(7) 0.083(6) 0.151(8) 0.033(8) 0.041(8) 0.057(6)
C29 0.164(13) 0.119(10) 0.146(9) 0.029(9) 0.024(9) 0.103(10)
N4 0.173(9) 0.196(10) 0.181(11) 0.121(10) 0.081(9) 0.162(9)
C30 0.203(11) 0.158(12) 0.49(3) 0.132(18) 0.09(2) 0.125(10)
C31 0.152(10) 0.153(9) 0.50(3) 0.155(17) 0.101(18) 0.107(8)
C32 0.124(8) 0.100(7) 0.196(11) 0.035(10) 0.040(11) 0.078(7)
C33 0.150(9) 0.183(12) 0.45(2) 0.128(19) 0.097(19) 0.112(9)
C34 0.171(11) 0.232(13) 0.46(2) 0.176(19) 0.077(19) 0.139(10)
C35 0.076(6) 0.100(7) 0.151(8) 0.033(7) 0.046(6) 0.046(6)
C36 0.132(11) 0.150(13) 0.164(11) 0.029(10) 0.055(10) 0.086(11)
C37 0.106(8) 0.087(8) 0.171(12) 0.026(8) 0.014(7) 0.041(7)
C38 0.103(10) 0.088(7) 0.184(13) 0.025(7) 0.025(9) 0.036(7)
C39 0.110(8) 0.080(7) 0.083(3) -0.025(4) -0.020(5) 0.041(7)
C40 0.129(10) 0.094(8) 0.088(5) -0.015(5) -0.018(7) 0.064(8)
C41 0.186(13) 0.145(11) 0.080(6) -0.031(6) -0.028(8) 0.121(11)
C42 0.191(14) 0.112(10) 0.077(6) -0.028(6) -0.039(8) 0.091(9)
C43 0.167(13) 0.111(10) 0.091(7) -0.029(7) -0.018(8) 0.080(9)
C44 0.204(15) 0.169(13) 0.096(6) -0.011(8) -0.012(9) 0.130(12)
C45 0.203(15) 0.131(11) 0.091(6) -0.023(7) -0.015(8) 0.109(11)
C46 0.175(11) 0.106(10) 0.083(4) -0.009(5) -0.016(6) 0.082(8)
C47 0.214(14) 0.098(9) 0.074(5) 0.017(6) 0.014(7) 0.096(9)
C48 0.34(2) 0.169(14) 0.095(7) -0.034(9) -0.054(10) 0.194(14)
C49 0.31(2) 0.208(16) 0.094(8) -0.011(9) -0.014(11) 0.198(15)
C50 0.258(18) 0.149(13) 0.062(6) -0.009(8) -0.007(8) 0.131(12)
C51 0.194(16) 0.144(13) 0.102(7) -0.022(8) -0.036(10) 0.102(11)
C52 0.134(11) 0.129(11) 0.096(6) -0.015(7) -0.007(7) 0.074(9)
N5 0.15(3) 0.10(3) 0.201(14) 0.00(2) 0.08(2) 0.06(3)
C53 0.142(14) 0.091(10) 0.182(13) 0.012(9) 0.005(10) 0.085(10)
C54 0.13(4) 0.08(3) 0.166(14) 0.06(3) 0.06(3) 0.05(2)

loop_
_atom_type_symbol
_atom_type_description
_atom_type_scat_dispersion_real
_atom_type_scat_dispersion_imag
_atom_type_scat_source
C C 0.0181 0.0091 'International Tables Vol C Tables 4.2.6.8 and 6.1.1.4'
H H 0.0000 0.0000 'International Tables Vol C Tables 4.2.6.8 and 6.1.1.4'
N N 0.0311 0.0180 'International Tables Vol C Tables 4.2.6.8 and 6.1.1.4'
O O 0.0492 0.0322 'International Tables Vol C Tables 4.2.6.8 and 6.1.1.4'
Ti Ti 0.2191 1.8069 'International Tables Vol C Tables 4.2.6.8 and 6.1.1.4'
Cd Cd 0.1185 4.6533 'International Tables Vol C Tables 4.2.6.8 and 6.1.1.4'

loop_
_geom_angle_atom_site_label_1
_geom_angle_atom_site_label_2
_geom_angle_atom_site_label_3
_geom_angle
_geom_angle_site_symmetry_1
_geom_angle_site_symmetry_3
O8 Ti1 O2 101.0(3) . .
O8 Ti1 O1 97.2(4) . .
O2 Ti1 O1 107.7(3) . .
O8 Ti1 O9 83.4(4) . .
O2 Ti1 O9 90.0(3) . .
O1 Ti1 O9 161.7(3) . .
O8 Ti1 N1 98.2(4) . .
O2 Ti1 N1 158.1(4) . .
O1 Ti1 N1 80.2(3) . .
O9 Ti1 N1 81.5(3) . .
O8 Ti1 N3 169.2(4) . .
O2 Ti1 N3 82.0(3) . .
O1 Ti1 N3 91.7(4) . .
O9 Ti1 N3 86.2(4) . .
N1 Ti1 N3 77.3(3) . .
O8 Ti1 Ti2 38.7(3) . .
O2 Ti1 Ti2 97.3(2) . .
O1 Ti1 Ti2 133.6(3) . .
O9 Ti1 Ti2 44.7(3) . .
N1 Ti1 Ti2 90.9(3) . .
N3 Ti1 Ti2 130.9(3) . .
O8 Ti2 O8 97.2(4) 3_655 .
O8 Ti2 O8 97.2(4) 3_655 5_665
O8 Ti2 O8 97.2(4) . 5_665
O8 Ti2 O9 96.2(3) 3_655 .
O8 Ti2 O9 80.2(4) . .
O8 Ti2 O9 166.6(4) 5_665 .
O8 Ti2 O9 80.2(4) 3_655 3_655
O8 Ti2 O9 166.6(4) . 3_655
O8 Ti2 O9 96.2(3) 5_665 3_655
O9 Ti2 O9 87.0(4) . 3_655
O8 Ti2 O9 166.6(4) 3_655 5_665
O8 Ti2 O9 96.2(3) . 5_665
O8 Ti2 O9 80.2(4) 5_665 5_665
O9 Ti2 O9 87.0(4) . 5_665
O9 Ti2 O9 87.0(4) 3_655 5_665
O8 Ti2 Ti1 98.3(2) 3_655 .
O8 Ti2 Ti1 37.4(3) . .
O8 Ti2 Ti1 133.4(3) 5_665 .
O9 Ti2 Ti1 42.8(2) . .
O9 Ti2 Ti1 129.6(3) 3_655 .
O9 Ti2 Ti1 92.9(2) 5_665 .
O8 Ti2 Ti1 37.4(3) 3_655 3_655
O8 Ti2 Ti1 133.4(3) . 3_655
O8 Ti2 Ti1 98.3(2) 5_665 3_655
O9 Ti2 Ti1 92.9(2) . 3_655
O9 Ti2 Ti1 42.8(2) 3_655 3_655
O9 Ti2 Ti1 129.6(3) 5_665 3_655
Ti1 Ti2 Ti1 119.935(12) . 3_655
O8 Ti2 Ti1 133.4(3) 3_655 5_665
O8 Ti2 Ti1 98.3(2) . 5_665
O8 Ti2 Ti1 37.4(3) 5_665 5_665
O9 Ti2 Ti1 129.6(3) . 5_665
O9 Ti2 Ti1 92.9(2) 3_655 5_665
O9 Ti2 Ti1 42.8(2) 5_665 5_665
Ti1 Ti2 Ti1 119.935(12) . 5_665
Ti1 Ti2 Ti1 119.935(12) 3_655 5_665
O7 Cd1 O5 89.3(4) . .
O7 Cd1 O3 89.8(4) . .
O5 Cd1 O3 86.8(2) . .
O7 Cd1 N2 172.5(4) . .
O5 Cd1 N2 97.5(4) . .
O3 Cd1 N2 87.4(3) . .
O7 Cd1 O6 99.5(4) . .
O5 Cd1 O6 53.4(3) . .
O3 Cd1 O6 138.7(3) . .
N2 Cd1 O6 87.2(3) . .
O7 Cd1 O4 89.2(4) . .
O5 Cd1 O4 141.9(3) . .
O3 Cd1 O4 55.1(3) . .
N2 Cd1 O4 83.4(3) . .
O6 Cd1 O4 163.0(3) . .
O7 Cd1 N4 84.2(3) . 4_655
O5 Cd1 N4 130.0(3) . 4_655
O3 Cd1 N4 142.4(3) . 4_655
N2 Cd1 N4 93.8(3) . 4_655
O6 Cd1 N4 78.8(3) . 4_655
O4 Cd1 N4 87.7(3) . 4_655
O7 Cd1 C46 95.2(4) . .
O5 Cd1 C46 25.9(3) . .
O3 Cd1 C46 112.0(3) . .
N2 Cd1 C46 92.3(3) . .
O6 Cd1 C46 27.5(3) . .
O4 Cd1 C46 166.4(3) . .
N4 Cd1 C46 105.5(3) 4_655 .
O7 Cd1 C39 91.2(4) . .
O5 Cd1 C39 114.3(3) . .
O3 Cd1 C39 27.5(3) . .
N2 Cd1 C39 83.1(3) . .
O6 Cd1 C39 163.2(3) . .
O4 Cd1 C39 27.7(3) . .
N4 Cd1 C39 115.4(3) 4_655 .
C46 Cd1 C39 139.1(3) . .
C9 O1 Ti1 139.9(5) . .
C25 O2 Ti1 139.7(3) . .
C39 O3 Cd1 93.0(7) . .
C39 O4 Cd1 88.6(6) . .
C46 O5 Cd1 94.8(8) . .
C46 O6 Cd1 89.0(7) . .
Ti1 O8 Ti2 103.9(5) . .
Ti1 O9 Ti2 92.5(4) . .
C7 N1 C1 111.2(9) . .
C7 N1 Ti1 114.5(8) . .
C1 N1 Ti1 112.6(6) . .
C23 N3 C2 111.9(10) . .
C23 N3 Ti1 114.2(7) . .
C2 N3 Ti1 109.7(7) . .
C2 C1 C6 112.8(11) . .
C2 C1 N1 108.5(9) . .
C6 C1 N1 113.7(10) . .
C2 C1 H1A 107.2 . .
C6 C1 H1A 107.2 . .
N1 C1 H1A 107.2 . .
N3 C2 C1 109.8(9) . .
N3 C2 C3 113.7(10) . .
C1 C2 C3 111.3(10) . .
N3 C2 H2A 107.2 . .
C1 C2 H2A 107.2 . .
C3 C2 H2A 107.2 . .
C4 C3 C2 110.9(12) . .
C4 C3 H3A 109.5 . .
C2 C3 H3A 109.5 . .
C4 C3 H3B 109.5 . .
C2 C3 H3B 109.5 . .
H3A C3 H3B 108.1 . .
C3 C4 C5 108.4(13) . .
C3 C4 H4A 110.0 . .
C5 C4 H4A 110.0 . .
C3 C4 H4B 110.0 . .
C5 C4 H4B 110.0 . .
H4A C4 H4B 108.4 . .
C6 C5 C4 110.0(13) . .
C6 C5 H5A 109.7 . .
C4 C5 H5A 109.7 . .
C6 C5 H5B 109.7 . .
C4 C5 H5B 109.7 . .
H5A C5 H5B 108.2 . .
C1 C6 C5 111.7(12) . .
C1 C6 H6A 109.3 . .
C5 C6 H6A 109.3 . .
C1 C6 H6B 109.3 . .
C5 C6 H6B 109.3 . .
H6A C6 H6B 107.9 . .
N1 C7 C8 116.9(8) . .
N1 C7 H7A 108.1 . .
C8 C7 H7A 108.1 . .
N1 C7 H7B 108.1 . .
C8 C7 H7B 108.1 . .
H7A C7 H7B 107.3 . .
C9 C8 C13 120.0 . .
C9 C8 C7 122.2(6) . .
C13 C8 C7 117.8(6) . .
O1 C9 C10 121.0(5) . .
O1 C9 C8 118.8(5) . .
C10 C9 C8 120.0 . .
C11 C10 C9 120.0 . .
C11 C10 C19 120.8(6) . .
C9 C10 C19 119.2(6) . .
C10 C11 C12 120.0 . .
C10 C11 H11A 120.0 . .
C12 C11 H11A 120.0 . .
C11 C12 C13 120.0 . .
C11 C12 C16 119.5(5) . .
C13 C12 C16 120.4(5) . .
C12 C13 C8 120.0 . .
C12 C13 H13A 120.0 . .
C8 C13 H13A 120.0 . .
C14 N2 C18 120.0 . .
C14 N2 Cd1 120.2(4) . .
C18 N2 Cd1 119.4(4) . .
N2 C14 C15 120.0 . .
N2 C14 H14A 120.0 . .
C15 C14 H14A 120.0 . .
C14 C15 C16 120.0 . .
C14 C15 H15A 120.0 . .
C16 C15 H15A 120.0 . .
C17 C16 C15 120.0 . .
C17 C16 C12 121.6(6) . .
C15 C16 C12 118.4(6) . .
C16 C17 C18 120.0 . .
C16 C17 H17A 120.0 . .
C18 C17 H17A 120.0 . .
C17 C18 N2 120.0 . .
C17 C18 H18A 120.0 . .
N2 C18 H18A 120.0 . .
C20 C19 C22 108.2(10) . .
C20 C19 C10 112.4(10) . .
C22 C19 C10 112.9(9) . .
C20 C19 C21 111.1(10) . .
C22 C19 C21 104.5(11) . .
C10 C19 C21 107.5(9) . .
C19 C20 H20A 109.5 . .
C19 C20 H20B 109.5 . .
H20A C20 H20B 109.5 . .
C19 C20 H20C 109.5 . .
H20A C20 H20C 109.5 . .
H20B C20 H20C 109.5 . .
C19 C21 H21A 109.5 . .
C19 C21 H21B 109.5 . .
H21A C21 H21B 109.5 . .
C19 C21 H21C 109.5 . .
H21A C21 H21C 109.5 . .
H21B C21 H21C 109.5 . .
C19 C22 H22A 109.5 . .
C19 C22 H22B 109.5 . .
H22A C22 H22B 109.5 . .
C19 C22 H22C 109.5 . .
H22A C22 H22C 109.5 . .
H22B C22 H22C 109.5 . .
N3 C23 C24 113.2(8) . .
N3 C23 H23A 108.9 . .
C24 C23 H23A 108.9 . .
N3 C23 H23B 108.9 . .
C24 C23 H23B 108.9 . .
H23A C23 H23B 107.8 . .
C25 C24 C29 120.0 . .
C25 C24 C23 122.4(6) . .
C29 C24 C23 117.6(6) . .
O2 C25 C24 119.8(2) . .
O2 C25 C26 120.2(2) . .
C24 C25 C26 120.0 . .
C25 C26 C27 120.0 . .
C25 C26 C35 122.9(5) . .
C27 C26 C35 117.1(5) . .
C28 C27 C26 120.0 . .
C28 C27 H27A 120.0 . .
C26 C27 H27A 120.0 . .
C27 C28 C29 120.0 . .
C27 C28 C32 120.0(2) . .
C29 C28 C32 120.0(2) . .
C28 C29 C24 120.0 . .
C28 C29 H29A 120.0 . .
C24 C29 H29A 120.0 . .
C30 N4 C34 120.0 . .
C30 N4 Cd1 91.0(3) . 4_655
C34 N4 Cd1 145.8(3) . 4_655
C31 C30 N4 120.0 . .
C31 C30 H30A 120.0 . .
N4 C30 H30A 120.0 . .
C30 C31 C32 120.0 . .
C30 C31 H31A 120.0 . .
C32 C31 H31A 120.0 . .
C33 C32 C31 120.0 . .
C33 C32 C28 120.1(2) . .
C31 C32 C28 119.9(2) . .
C32 C33 C34 120.0 . .
C32 C33 H33A 120.0 . .
C34 C33 H33A 120.0 . .
C33 C34 N4 120.0 . .
C33 C34 H34A 120.0 . .
N4 C34 H34A 120.0 . .
C26 C35 C37 110.3(7) . .
C26 C35 C38 109.2(8) . .
C37 C35 C38 108.8(10) . .
C26 C35 C36 111.8(9) . .
C37 C35 C36 110.9(11) . .
C38 C35 C36 105.7(10) . .
C35 C36 H36A 109.5 . .
C35 C36 H36B 109.5 . .
H36A C36 H36B 109.5 . .
C35 C36 H36C 109.5 . .
H36A C36 H36C 109.5 . .
H36B C36 H36C 109.5 . .
C35 C37 H37A 109.5 . .
C35 C37 H37B 109.5 . .
H37A C37 H37B 109.5 . .
C35 C37 H37C 109.5 . .
H37A C37 H37C 109.5 . .
H37B C37 H37C 109.5 . .
C35 C38 H38A 109.5 . .
C35 C38 H38B 109.5 . .
H38A C38 H38B 109.5 . .
C35 C38 H38C 109.5 . .
H38A C38 H38C 109.5 . .
H38B C38 H38C 109.5 . .
O3 C39 O4 122.9(10) . .
O3 C39 C40 118.9(10) . .
O4 C39 C40 118.1(9) . .
O3 C39 Cd1 59.5(6) . .
O4 C39 Cd1 63.7(5) . .
C40 C39 Cd1 177.1(5) . .
C41 C40 C45 120.0 . .
C41 C40 C39 120.0(7) . .
C45 C40 C39 119.9(7) . .
C42 C41 C40 120.0 . .
C42 C41 H41A 120.0 . .
C40 C41 H41A 120.0 . .
C41 C42 C43 120.0 . .
C41 C42 H42A 120.0 . .
C43 C42 H42A 120.0 . .
C44 C43 C42 120.0 . .
C44 C43 C43 119.5(9) . 12
C42 C43 C43 120.1(9) . 12
C43 C44 C45 120.0 . .
C43 C44 H44A 120.0 . .
C45 C44 H44A 120.0 . .
C44 C45 C40 120.0 . .
C44 C45 H45A 120.0 . .
C40 C45 H45A 120.0 . .
O5 C46 O6 122.7(11) . .
O5 C46 C47 122.5(11) . .
O6 C46 C47 114.6(10) . .
O5 C46 Cd1 59.3(6) . .
O6 C46 Cd1 63.5(6) . .
C47 C46 Cd1 176.3(5) . .
C48 C47 C52 120.0 . .
C48 C47 C46 121.7(7) . .
C52 C47 C46 118.3(7) . .
C47 C48 C49 120.0 . .
C47 C48 H48A 120.0 . .
C49 C48 H48A 120.0 . .
C50 C49 C48 120.0 . .
C50 C49 H49A 120.0 . .
C48 C49 H49A 120.0 . .
C49 C50 C51 120.0 . .
C49 C50 C50 120.2(10) . 12_556
C51 C50 C50 119.8(10) . 12_556
C52 C51 C50 120.0 . .
C52 C51 H51A 120.0 . .
C50 C51 H51A 120.0 . .
C51 C52 C47 120.0 . .
C51 C52 H52A 120.0 . .
C47 C52 H52A 120.0 . .
C54 N5 C53 112(3) . .
C54 N5 H5C 109.2 . .
C53 N5 H5C 109.2 . .
C54 N5 H5D 109.2 . .
C53 N5 H5D 109.2 . .
H5C N5 H5D 107.9 . .
N5 C53 H53A 109.5 . .
N5 C53 H53B 109.5 . .
H53A C53 H53B 109.5 . .
N5 C53 H53C 109.5 . .
H53A C53 H53C 109.5 . .
H53B C53 H53C 109.5 . .
N5 C54 H54A 109.5 . .
N5 C54 H54B 109.5 . .
H54A C54 H54B 109.5 . .
N5 C54 H54C 109.5 . .
H54A C54 H54C 109.5 . .
H54B C54 H54C 109.5 . .

loop_
_geom_bond_atom_site_label_1
_geom_bond_atom_site_label_2
_geom_bond_distance
_geom_bond_site_symmetry_2
Ti1 O8 1.843(9) .
Ti1 O2 1.941(7) .
Ti1 O1 1.944(8) .
Ti1 O9 2.001(9) .
Ti1 N1 2.166(10) .
Ti1 N3 2.312(11) .
Ti1 Ti2 2.9437(19) .
Ti2 O8 1.896(9) 3_655
Ti2 O8 1.896(9) .
Ti2 O8 1.896(9) 5_665
Ti2 O9 2.072(9) .
Ti2 O9 2.072(9) 3_655
Ti2 O9 2.072(9) 5_665
Ti2 Ti1 2.944(2) 3_655
Ti2 Ti1 2.9437(19) 5_665
Cd1 O7 2.279(7) .
Cd1 O5 2.349(8) .
Cd1 O3 2.353(8) .
Cd1 N2 2.400(5) .
Cd1 O6 2.437(8) .
Cd1 O4 2.445(7) .
Cd1 N4 2.476(7) 4_655
Cd1 C46 2.723(11) .
Cd1 C39 2.726(10) .
O1 C9 1.298(8) .
O2 C25 1.282(8) .
O3 C39 1.259(11) .
O4 C39 1.268(12) .
O5 C46 1.194(12) .
O6 C46 1.259(12) .
N1 C7 1.412(12) .
N1 C1 1.550(13) .
N3 C23 1.439(12) .
N3 C2 1.475(12) .
C1 C2 1.505(13) .
C1 C6 1.526(14) .
C1 H1A 1.0000 .
C2 C3 1.565(14) .
C2 H2A 1.0000 .
C3 C4 1.555(15) .
C3 H3A 0.9900 .
C3 H3B 0.9900 .
C4 C5 1.574(16) .
C4 H4A 0.9900 .
C4 H4B 0.9900 .
C5 C6 1.546(15) .
C5 H5A 0.9900 .
C5 H5B 0.9900 .
C6 H6A 0.9900 .
C6 H6B 0.9900 .
C7 C8 1.478(10) .
C7 H7A 0.9900 .
C7 H7B 0.9900 .
C8 C9 1.3900 .
C8 C13 1.3900 .
C9 C10 1.3900 .
C10 C11 1.3900 .
C10 C19 1.553(11) .
C11 C12 1.3900 .
C11 H11A 0.9500 .
C12 C13 1.3900 .
C12 C16 1.505(7) .
C13 H13A 0.9500 .
N2 C14 1.3900 .
N2 C18 1.3900 .
C14 C15 1.3900 .
C14 H14A 0.9500 .
C15 C16 1.3900 .
C15 H15A 0.9500 .
C16 C17 1.3900 .
C17 C18 1.3900 .
C17 H17A 0.9500 .
C18 H18A 0.9500 .
C19 C20 1.530(14) .
C19 C22 1.550(14) .
C19 C21 1.562(14) .
C20 H20A 0.9800 .
C20 H20B 0.9800 .
C20 H20C 0.9800 .
C21 H21A 0.9800 .
C21 H21B 0.9800 .
C21 H21C 0.9800 .
C22 H22A 0.9800 .
C22 H22B 0.9800 .
C22 H22C 0.9800 .
C23 C24 1.512(11) .
C23 H23A 0.9900 .
C23 H23B 0.9900 .
C24 C25 1.3900 .
C24 C29 1.3900 .
C25 C26 1.3900 .
C26 C27 1.3900 .
C26 C35 1.521(11) .
C27 C28 1.3900 .
C27 H27A 0.9500 .
C28 C29 1.3900 .
C28 C32 1.469(7) .
C29 H29A 0.9500 .
N4 C30 1.3900 .
N4 C34 1.3900 .
N4 Cd1 2.476(7) 4_655
C30 C31 1.3900 .
C30 H30A 0.9500 .
C31 C32 1.3900 .
C31 H31A 0.9500 .
C32 C33 1.3900 .
C33 C34 1.3900 .
C33 H33A 0.9500 .
C34 H34A 0.9500 .
C35 C37 1.532(13) .
C35 C38 1.557(13) .
C35 C36 1.558(13) .
C36 H36A 0.9800 .
C36 H36B 0.9800 .
C36 H36C 0.9800 .
C37 H37A 0.9800 .
C37 H37B 0.9800 .
C37 H37C 0.9800 .
C38 H38A 0.9800 .
C38 H38B 0.9800 .
C38 H38C 0.9800 .
C39 C40 1.499(10) .
C40 C41 1.3900 .
C40 C45 1.3900 .
C41 C42 1.3900 .
C41 H41A 0.9500 .
C42 C43 1.3900 .
C42 H42A 0.9500 .
C43 C44 1.3900 .
C43 C43 1.510(9) 12
C44 C45 1.3900 .
C44 H44A 0.9500 .
C45 H45A 0.9500 .
C46 C47 1.499(11) .
C47 C48 1.3900 .
C47 C52 1.3900 .
C48 C49 1.3900 .
C48 H48A 0.9500 .
C49 C50 1.3900 .
C49 H49A 0.9500 .
C50 C51 1.3900 .
C50 C50 1.498(9) 12_556
C51 C52 1.3900 .
C51 H51A 0.9500 .
C52 H52A 0.9500 .
N5 C54 1.524(18) .
N5 C53 1.527(19) .
N5 H5C 0.9200 .
N5 H5D 0.9200 .
C53 H53A 0.9800 .
C53 H53B 0.9800 .
C53 H53C 0.9800 .
C54 H54A 0.9800 .
C54 H54B 0.9800 .
C54 H54C 0.9800 .

loop_
_platon_squeeze_void_nr
_platon_squeeze_void_average_x
_platon_squeeze_void_average_y
_platon_squeeze_void_average_z
_platon_squeeze_void_volume
_platon_squeeze_void_count_electrons
_platon_squeeze_void_content
1 0.000 0.000 -0.004 1039 326 ' '
2 -0.010 0.340 -0.010 12605 3633 ' '
